data_7240034
loop_
_publ_author_name
'Liu, Guocheng'
'Liang, Shuang'
'Li, Qiaomin'
'Guo, Jiao'
'Xu, Na'
'Wang, Xiuli'
'Li, Yan'
'Chen, Baokuan'

_publ_section_title
;
 Metal/N-donor-induced versatile structures and properties of seven 0D
 \\rightarrow 3D complexes based on dpq/dppz and O-bridged tricarboxylate:
 fluorescence and electrochemical behaviors
;
_journal_issue 7
_journal_name_full CrystEngComm
_journal_page_first 1209
_journal_page_last 1219
_journal_paper_doi 10.1039/C9CE01878F
_journal_volume 22
_journal_year 2020
_chemical_formula_moiety 'C29 H20 Cu N4 O9'
_chemical_formula_sum 'C29 H20 Cu N4 O9'
_chemical_formula_weight 632.04
_space_group_crystal_system monoclinic
_space_group_IT_number 14
_space_group_name_Hall '-P 2ybc'
_space_group_name_H-M_alt 'P 1 21/c 1'
_atom_sites_solution_hydrogens mixed
_audit_creation_method SHELXL-2014/7
_audit_update_record
;
2019-11-08 deposited with the CCDC.	2020-01-06 downloaded from the CCDC.
;
_cell_angle_alpha 90
_cell_angle_beta 94.4950(10)
_cell_angle_gamma 90
_cell_formula_units_Z 4
_cell_length_a 9.8670(5)
_cell_length_b 13.5792(6)
_cell_length_c 19.1123(9)
_cell_measurement_reflns_used 5373
_cell_measurement_temperature 293(2)
_cell_measurement_theta_max 27.95
_cell_measurement_theta_min 2.40
_cell_volume 2552.9(2)
_computing_cell_refinement 'SAINT (Bruker, 2007)'
_computing_data_collection 'APEX2 (Bruker, 2007)'
_computing_data_reduction 'SAINT (Bruker, 2007)'
_computing_molecular_graphics SHELXTL
_computing_publication_material SHELXTL
_computing_structure_refinement 'SHELXL-2014/7 (Sheldrick, 2014)'
_computing_structure_solution 'SHELXTL (Sheldrick, 2008)'
_diffrn_ambient_temperature 293(2)
_diffrn_measured_fraction_theta_full 1.000
_diffrn_measured_fraction_theta_max 1.000
_diffrn_measurement_device_type 'Bruker APEXII CCD'
_diffrn_measurement_method '\f and \w scans'
_diffrn_radiation_type MoK\a
_diffrn_radiation_wavelength 0.71073
_diffrn_reflns_av_R_equivalents 0.0247
_diffrn_reflns_av_unetI/netI 0.0260
_diffrn_reflns_Laue_measured_fraction_full 1.000
_diffrn_reflns_Laue_measured_fraction_max 1.000
_diffrn_reflns_limit_h_max 12
_diffrn_reflns_limit_h_min -11
_diffrn_reflns_limit_k_max 9
_diffrn_reflns_limit_k_min -16
_diffrn_reflns_limit_l_max 23
_diffrn_reflns_limit_l_min -22
_diffrn_reflns_number 16146
_diffrn_reflns_point_group_measured_fraction_full 1.000
_diffrn_reflns_point_group_measured_fraction_max 1.000
_diffrn_reflns_theta_full 25.242
_diffrn_reflns_theta_max 26.367
_diffrn_reflns_theta_min 1.842
_exptl_absorpt_coefficient_mu 0.924
_exptl_absorpt_correction_T_max 0.850
_exptl_absorpt_correction_T_min 0.795
_exptl_absorpt_correction_type multi-scan
_exptl_absorpt_process_details '(SADABS; Sheldrick, 1996)'
_exptl_crystal_colour blue
_exptl_crystal_density_diffrn 1.644
_exptl_crystal_density_method 'not measured'
_exptl_crystal_description block
_exptl_crystal_F_000 1292
_exptl_crystal_size_max 0.230
_exptl_crystal_size_mid 0.180
_exptl_crystal_size_min 0.130
_refine_diff_density_max 0.316
_refine_diff_density_min -0.275
_refine_diff_density_rms 0.050
_refine_ls_extinction_method none
_refine_ls_goodness_of_fit_ref 1.003
_refine_ls_hydrogen_treatment constr
_refine_ls_matrix_type full
_refine_ls_number_parameters 388
_refine_ls_number_reflns 5210
_refine_ls_number_restraints 0
_refine_ls_restrained_S_all 1.003
_refine_ls_R_factor_all 0.0441
_refine_ls_R_factor_gt 0.0318
_refine_ls_shift/su_max 0.000
_refine_ls_shift/su_mean 0.000
_refine_ls_structure_factor_coef Fsqd
_refine_ls_weighting_details 'w=1/[\s^2^(Fo^2^)+(0.0491P)^2^+0.7826P] where P=(Fo^2^+2Fc^2^)/3'
_refine_ls_weighting_scheme calc
_refine_ls_wR_factor_gt 0.0819
_refine_ls_wR_factor_ref 0.0878
_reflns_Friedel_coverage 0.000
_reflns_number_gt 4200
_reflns_number_total 5210
_reflns_threshold_expression 'I > 2\s(I)'
_cod_data_source_file c9ce01878f2.cif
_cod_data_source_block 1
_cod_depositor_comments 'Adding full bibliography for 7240030--7240036.cif.'
_cod_original_sg_symbol_H-M 'P 21/c'
_cod_database_code 7240034
_shelx_shelxl_version_number 2014/7
_shelx_space_group_comment
;
The symmetry employed for this shelxl refinement is uniquely defined
by the following loop, which should always be used as a source of
symmetry information in preference to the above space-group names.
They are only intended as comments.
;
_shelx_estimated_absorpt_t_min 0.816
_shelx_estimated_absorpt_t_max 0.889

loop_
_space_group_symop_operation_xyz
'x, y, z'
'-x, y+1/2, -z+1/2'
'-x, -y, -z'
'x, -y-1/2, z-1/2'

loop_
_atom_site_label
_atom_site_type_symbol
_atom_site_fract_x
_atom_site_fract_y
_atom_site_fract_z
_atom_site_U_iso_or_equiv
_atom_site_adp_type
_atom_site_occupancy
_atom_site_site_symmetry_order
_atom_site_calc_flag
_atom_site_refinement_flags_posn
_atom_site_refinement_flags_adp
_atom_site_refinement_flags_occupancy
_atom_site_disorder_assembly
_atom_site_disorder_group
Cu1 Cu 0.89263(3) 0.05105(2) 0.64142(2) 0.03079(9) Uani 1 1 d . . . . .
O1W O 1.02947(14) -0.05130(10) 0.62213(8) 0.0361(3) Uani 1 1 d . . . . .
H1A H 1.1085 -0.0330 0.6380 0.043 Uiso 1 1 d R U . . .
H1B H 1.0037 -0.1006 0.6452 0.043 Uiso 1 1 d R U . . .
O2W O 0.74707(14) 0.00042(11) 0.55915(8) 0.0398(4) Uani 1 1 d . . . . .
H2A H 0.7233 0.0488 0.5330 0.048 Uiso 1 1 d R U . . .
H2B H 0.6778 -0.0289 0.5731 0.048 Uiso 1 1 d R U . . .
O1 O 0.80952(15) -0.02589(10) 0.71255(8) 0.0369(3) Uani 1 1 d . . . . .
O2 O 0.89421(16) -0.17514(10) 0.69535(9) 0.0447(4) Uani 1 1 d . . . . .
O3 O 0.72870(16) -0.45536(10) 0.83798(9) 0.0423(4) Uani 1 1 d . . . . .
O4 O 0.54870(18) -0.42889(11) 0.89804(11) 0.0604(6) Uani 1 1 d . . . . .
H4A H 0.5409 -0.4992 0.9036 0.072 Uiso 1 1 d R U . . .
O5 O 0.50137(17) 0.39323(11) 0.91034(10) 0.0531(4) Uani 1 1 d . . . . .
O6 O 0.6825(2) 0.34793(13) 0.97934(13) 0.0745(6) Uani 1 1 d . . . . .
O7 O 0.45553(15) -0.07140(10) 0.88412(9) 0.0422(4) Uani 1 1 d . . . . .
N1 N 0.82099(18) 0.17588(12) 0.68289(9) 0.0330(4) Uani 1 1 d . . . . .
N2 N 0.98873(17) 0.14966(12) 0.58400(9) 0.0302(4) Uani 1 1 d . . . . .
N3 N 1.08498(18) 0.49749(13) 0.57832(10) 0.0390(4) Uani 1 1 d . . . . .
N4 N 0.90655(18) 0.52526(13) 0.68441(11) 0.0403(4) Uani 1 1 d . . . . .
C1 C 1.0710(2) 0.13283(15) 0.53364(11) 0.0354(5) Uani 1 1 d . . . . .
H1 H 1.0840 0.0683 0.5194 0.042 Uiso 1 1 calc R U . . .
C2 C 1.1386(2) 0.20823(16) 0.50123(12) 0.0409(5) Uani 1 1 d . . . . .
H2 H 1.1943 0.1938 0.4655 0.049 Uiso 1 1 calc R U . . .
C3 C 1.1226(2) 0.30367(15) 0.52230(11) 0.0363(5) Uani 1 1 d . . . . .
H3 H 1.1686 0.3545 0.5017 0.044 Uiso 1 1 calc R U . . .
C4 C 1.0357(2) 0.32368(14) 0.57543(11) 0.0299(4) Uani 1 1 d . . . . .
C5 C 1.0144(2) 0.42174(14) 0.60335(11) 0.0308(4) Uani 1 1 d . . . . .
C6 C 1.0656(2) 0.58432(16) 0.60704(14) 0.0443(6) Uani 1 1 d . . . . .
H6 H 1.1130 0.6384 0.5918 0.053 Uiso 1 1 calc R U . . .
C7 C 0.9767(2) 0.59805(16) 0.65935(14) 0.0459(6) Uani 1 1 d . . . . .
H7 H 0.9665 0.6610 0.6773 0.055 Uiso 1 1 calc R U . . .
C8 C 0.9251(2) 0.43564(14) 0.65642(11) 0.0321(5) Uani 1 1 d . . . . .
C9 C 0.8529(2) 0.35229(14) 0.68360(11) 0.0305(4) Uani 1 1 d . . . . .
C10 C 0.7608(2) 0.36063(16) 0.73578(12) 0.0376(5) Uani 1 1 d . . . . .
H10 H 0.7405 0.4218 0.7541 0.045 Uiso 1 1 calc R U . . .
C11 C 0.7016(2) 0.27688(17) 0.75911(12) 0.0429(5) Uani 1 1 d . . . . .
H11 H 0.6394 0.2810 0.7931 0.052 Uiso 1 1 calc R U . . .
C12 C 0.7342(2) 0.18588(16) 0.73215(12) 0.0404(5) Uani 1 1 d . . . . .
H12 H 0.6938 0.1298 0.7492 0.048 Uiso 1 1 calc R U . . .
C13 C 0.8781(2) 0.25875(14) 0.65840(10) 0.0289(4) Uani 1 1 d . . . . .
C14 C 0.96985(19) 0.24430(14) 0.60390(10) 0.0280(4) Uani 1 1 d . . . . .
C15 C 0.8174(2) -0.11807(14) 0.72361(10) 0.0287(4) Uani 1 1 d . . . . .
C16 C 0.72571(19) -0.15754(14) 0.77652(10) 0.0276(4) Uani 1 1 d . . . . .
C17 C 0.72700(19) -0.25722(13) 0.79379(10) 0.0274(4) Uani 1 1 d . . . . .
H17 H 0.7860 -0.2999 0.7733 0.033 Uiso 1 1 calc R U . . .
C18 C 0.63983(19) -0.29277(13) 0.84173(10) 0.0267(4) Uani 1 1 d . . . . .
C19 C 0.6425(2) -0.40130(14) 0.85912(11) 0.0308(4) Uani 1 1 d . . . . .
C20 C 0.5514(2) -0.22977(14) 0.87288(11) 0.0306(4) Uani 1 1 d . . . . .
H20 H 0.4931 -0.2537 0.9048 0.037 Uiso 1 1 calc R U . . .
C21 C 0.5513(2) -0.13055(14) 0.85560(11) 0.0302(4) Uani 1 1 d . . . . .
C22 C 0.6368(2) -0.09451(14) 0.80768(11) 0.0315(4) Uani 1 1 d . . . . .
H22 H 0.6349 -0.0279 0.7962 0.038 Uiso 1 1 calc R U . . .
C23 C 0.4898(2) 0.02697(14) 0.89689(12) 0.0326(5) Uani 1 1 d . . . . .
C24 C 0.5975(2) 0.05135(15) 0.94380(12) 0.0380(5) Uani 1 1 d . . . . .
H24 H 0.6519 0.0023 0.9652 0.046 Uiso 1 1 calc R U . . .
C25 C 0.6243(2) 0.14957(15) 0.95883(12) 0.0361(5) Uani 1 1 d . . . . .
H25 H 0.6967 0.1663 0.9907 0.043 Uiso 1 1 calc R U . . .
C26 C 0.5439(2) 0.22331(14) 0.92671(11) 0.0302(4) Uani 1 1 d . . . . .
C27 C 0.5796(2) 0.32962(15) 0.94076(13) 0.0396(5) Uani 1 1 d . . . . .
C28 C 0.4354(2) 0.19669(15) 0.88062(12) 0.0375(5) Uani 1 1 d . . . . .
H28 H 0.3797 0.2453 0.8596 0.045 Uiso 1 1 calc R U . . .
C29 C 0.4081(2) 0.09856(16) 0.86515(12) 0.0390(5) Uani 1 1 d . . . . .
H29 H 0.3353 0.0814 0.8336 0.047 Uiso 1 1 calc R U . . .

loop_
_atom_site_aniso_label
_atom_site_aniso_U_11
_atom_site_aniso_U_22
_atom_site_aniso_U_33
_atom_site_aniso_U_23
_atom_site_aniso_U_13
_atom_site_aniso_U_12
Cu1 0.04085(16) 0.02076(14) 0.03233(15) 0.00074(10) 0.01284(11) -0.00158(10)
O1W 0.0339(8) 0.0292(8) 0.0463(9) 0.0034(6) 0.0112(7) -0.0016(6)
O2W 0.0355(8) 0.0386(9) 0.0452(9) 0.0071(7) 0.0023(7) -0.0006(6)
O1 0.0506(9) 0.0213(7) 0.0414(9) 0.0036(6) 0.0201(7) -0.0003(6)
O2 0.0549(9) 0.0235(8) 0.0601(11) -0.0009(7) 0.0323(8) -0.0005(7)
O3 0.0489(9) 0.0239(8) 0.0567(10) 0.0021(7) 0.0199(8) 0.0082(6)
O4 0.0688(12) 0.0204(8) 0.0991(15) 0.0102(8) 0.0529(11) 0.0032(7)
O5 0.0600(10) 0.0214(8) 0.0783(13) 0.0064(8) 0.0083(9) -0.0006(7)
O6 0.0714(13) 0.0388(10) 0.1086(18) -0.0281(10) -0.0227(12) -0.0017(9)
O7 0.0443(9) 0.0185(7) 0.0675(11) -0.0049(7) 0.0279(8) -0.0019(6)
N1 0.0413(9) 0.0250(9) 0.0338(10) 0.0025(7) 0.0106(8) -0.0010(7)
N2 0.0380(9) 0.0235(8) 0.0297(9) -0.0010(7) 0.0076(7) -0.0015(7)
N3 0.0416(10) 0.0266(10) 0.0492(11) 0.0043(8) 0.0070(9) -0.0027(8)
N4 0.0430(10) 0.0251(9) 0.0532(12) -0.0035(8) 0.0060(9) 0.0036(8)
C1 0.0472(12) 0.0270(11) 0.0334(12) -0.0045(8) 0.0121(10) -0.0003(9)
C2 0.0498(13) 0.0376(12) 0.0376(13) -0.0011(10) 0.0184(10) -0.0027(10)
C3 0.0437(12) 0.0307(11) 0.0356(12) 0.0035(9) 0.0097(10) -0.0058(9)
C4 0.0333(10) 0.0268(10) 0.0297(11) 0.0031(8) 0.0019(8) 0.0011(8)
C5 0.0319(10) 0.0241(10) 0.0360(12) 0.0047(8) -0.0002(9) -0.0001(8)
C6 0.0433(13) 0.0247(11) 0.0651(17) 0.0026(10) 0.0048(12) -0.0033(9)
C7 0.0470(13) 0.0231(11) 0.0678(17) -0.0038(10) 0.0049(12) 0.0024(10)
C8 0.0333(11) 0.0244(11) 0.0384(12) 0.0005(8) 0.0000(9) 0.0037(8)
C9 0.0337(10) 0.0269(10) 0.0309(11) 0.0005(8) 0.0027(9) 0.0024(8)
C10 0.0442(12) 0.0316(11) 0.0379(12) -0.0034(9) 0.0081(10) 0.0065(9)
C11 0.0517(14) 0.0401(13) 0.0394(13) 0.0005(10) 0.0186(11) 0.0043(10)
C12 0.0495(13) 0.0315(12) 0.0429(13) 0.0034(9) 0.0206(11) -0.0010(10)
C13 0.0317(10) 0.0264(10) 0.0290(11) 0.0018(8) 0.0046(8) 0.0014(8)
C14 0.0329(10) 0.0246(10) 0.0265(10) 0.0010(8) 0.0029(8) 0.0008(8)
C15 0.0354(10) 0.0216(10) 0.0294(11) -0.0027(8) 0.0055(8) -0.0052(8)
C16 0.0324(10) 0.0227(10) 0.0279(10) -0.0022(8) 0.0035(8) -0.0043(8)
C17 0.0319(10) 0.0202(9) 0.0305(11) -0.0039(7) 0.0044(8) -0.0010(7)
C18 0.0317(10) 0.0185(9) 0.0302(11) -0.0015(7) 0.0037(8) -0.0016(7)
C19 0.0369(11) 0.0199(10) 0.0365(11) -0.0010(8) 0.0085(9) -0.0001(8)
C20 0.0347(11) 0.0222(10) 0.0360(12) 0.0003(8) 0.0109(9) -0.0031(8)
C21 0.0341(10) 0.0196(10) 0.0382(12) -0.0044(8) 0.0109(9) 0.0003(8)
C22 0.0401(11) 0.0169(9) 0.0381(12) 0.0010(8) 0.0075(9) -0.0011(8)
C23 0.0383(11) 0.0188(10) 0.0432(13) -0.0018(8) 0.0183(10) -0.0012(8)
C24 0.0422(12) 0.0265(11) 0.0466(13) 0.0074(9) 0.0121(10) 0.0108(9)
C25 0.0355(11) 0.0341(11) 0.0385(12) -0.0008(9) 0.0029(9) 0.0031(9)
C26 0.0359(11) 0.0205(10) 0.0358(12) -0.0009(8) 0.0120(9) 0.0018(8)
C27 0.0470(13) 0.0238(11) 0.0499(14) -0.0059(9) 0.0154(11) -0.0009(9)
C28 0.0439(12) 0.0234(11) 0.0449(13) 0.0034(9) 0.0009(10) 0.0049(9)
C29 0.0396(12) 0.0288(11) 0.0482(14) -0.0038(9) -0.0001(10) -0.0011(9)

loop_
_atom_type_symbol
_atom_type_description
_atom_type_scat_dispersion_real
_atom_type_scat_dispersion_imag
_atom_type_scat_source
C C 0.0033 0.0016 'International Tables Vol C Tables 4.2.6.8 and 6.1.1.4'
H H 0.0000 0.0000 'International Tables Vol C Tables 4.2.6.8 and 6.1.1.4'
N N 0.0061 0.0033 'International Tables Vol C Tables 4.2.6.8 and 6.1.1.4'
O O 0.0106 0.0060 'International Tables Vol C Tables 4.2.6.8 and 6.1.1.4'
Cu Cu 0.3201 1.2651 'International Tables Vol C Tables 4.2.6.8 and 6.1.1.4'

loop_
_geom_angle_atom_site_label_1
_geom_angle_atom_site_label_2
_geom_angle_atom_site_label_3
_geom_angle
_geom_angle_site_symmetry_1
_geom_angle_site_symmetry_3
_geom_angle_publ_flag
O1 Cu1 O1W 94.79(6) . . ?
O1 Cu1 N2 168.34(6) . . ?
O1W Cu1 N2 90.47(6) . . ?
O1 Cu1 N1 89.82(6) . . ?
O1W Cu1 N1 156.95(7) . . ?
N2 Cu1 N1 81.39(7) . . ?
O1 Cu1 O2W 92.59(6) . . ?
O1W Cu1 O2W 93.72(6) . . ?
N2 Cu1 O2W 97.45(6) . . ?
N1 Cu1 O2W 108.64(6) . . ?
Cu1 O1W H1A 110.2 . . ?
Cu1 O1W H1B 102.7 . . ?
H1A O1W H1B 110.3 . . ?
Cu1 O2W H2A 108.7 . . ?
Cu1 O2W H2B 115.1 . . ?
H2A O2W H2B 110.9 . . ?
C15 O1 Cu1 128.42(13) . . ?
C19 O4 H4A 114.8 . . ?
C21 O7 C23 117.44(15) . . ?
C12 N1 C13 117.87(18) . . ?
C12 N1 Cu1 128.91(14) . . ?
C13 N1 Cu1 113.10(13) . . ?
C1 N2 C14 118.14(17) . . ?
C1 N2 Cu1 128.42(14) . . ?
C14 N2 Cu1 113.32(13) . . ?
C6 N3 C5 115.9(2) . . ?
C7 N4 C8 116.2(2) . . ?
N2 C1 C2 122.51(19) . . ?
N2 C1 H1 118.7 . . ?
C2 C1 H1 118.7 . . ?
C3 C2 C1 119.6(2) . . ?
C3 C2 H2 120.2 . . ?
C1 C2 H2 120.2 . . ?
C2 C3 C4 119.07(19) . . ?
C2 C3 H3 120.5 . . ?
C4 C3 H3 120.5 . . ?
C14 C4 C3 117.56(18) . . ?
C14 C4 C5 118.69(18) . . ?
C3 C4 C5 123.72(18) . . ?
N3 C5 C8 121.49(19) . . ?
N3 C5 C4 118.27(19) . . ?
C8 C5 C4 120.21(18) . . ?
N3 C6 C7 122.5(2) . . ?
N3 C6 H6 118.7 . . ?
C7 C6 H6 118.7 . . ?
N4 C7 C6 122.6(2) . . ?
N4 C7 H7 118.7 . . ?
C6 C7 H7 118.7 . . ?
N4 C8 C5 121.29(19) . . ?
N4 C8 C9 118.37(19) . . ?
C5 C8 C9 120.32(18) . . ?
C13 C9 C10 117.61(19) . . ?
C13 C9 C8 118.81(18) . . ?
C10 C9 C8 123.55(19) . . ?
C11 C10 C9 118.7(2) . . ?
C11 C10 H10 120.7 . . ?
C9 C10 H10 120.7 . . ?
C10 C11 C12 120.2(2) . . ?
C10 C11 H11 119.9 . . ?
C12 C11 H11 119.9 . . ?
N1 C12 C11 122.4(2) . . ?
N1 C12 H12 118.8 . . ?
C11 C12 H12 118.8 . . ?
N1 C13 C9 123.25(18) . . ?
N1 C13 C14 115.84(17) . . ?
C9 C13 C14 120.91(18) . . ?
N2 C14 C4 123.05(18) . . ?
N2 C14 C13 115.97(17) . . ?
C4 C14 C13 120.97(18) . . ?
O2 C15 O1 125.14(18) . . ?
O2 C15 C16 119.39(17) . . ?
O1 C15 C16 115.46(17) . . ?
C22 C16 C17 119.36(18) . . ?
C22 C16 C15 119.99(17) . . ?
C17 C16 C15 120.65(17) . . ?
C18 C17 C16 119.90(18) . . ?
C18 C17 H17 120.0 . . ?
C16 C17 H17 120.0 . . ?
C20 C18 C17 120.67(18) . . ?
C20 C18 C19 120.49(18) . . ?
C17 C18 C19 118.84(17) . . ?
O3 C19 O4 124.69(19) . . ?
O3 C19 C18 121.09(19) . . ?
O4 C19 C18 114.21(17) . . ?
C21 C20 C18 119.00(18) . . ?
C21 C20 H20 120.5 . . ?
C18 C20 H20 120.5 . . ?
C22 C21 O7 121.76(17) . . ?
C22 C21 C20 120.84(18) . . ?
O7 C21 C20 117.21(17) . . ?
C21 C22 C16 120.22(18) . . ?
C21 C22 H22 119.9 . . ?
C16 C22 H22 119.9 . . ?
C29 C23 C24 120.94(19) . . ?
C29 C23 O7 118.3(2) . . ?
C24 C23 O7 120.57(18) . . ?
C23 C24 C25 119.46(19) . . ?
C23 C24 H24 120.3 . . ?
C25 C24 H24 120.3 . . ?
C24 C25 C26 120.6(2) . . ?
C24 C25 H25 119.7 . . ?
C26 C25 H25 119.7 . . ?
C28 C26 C25 118.72(19) . . ?
C28 C26 C27 121.59(19) . . ?
C25 C26 C27 119.66(19) . . ?
O6 C27 O5 125.5(2) . . ?
O6 C27 C26 118.0(2) . . ?
O5 C27 C26 116.5(2) . . ?
C26 C28 C29 121.03(19) . . ?
C26 C28 H28 119.5 . . ?
C29 C28 H28 119.5 . . ?
C23 C29 C28 119.3(2) . . ?
C23 C29 H29 120.4 . . ?
C28 C29 H29 120.4 . . ?

loop_
_geom_bond_atom_site_label_1
_geom_bond_atom_site_label_2
_geom_bond_distance
_geom_bond_site_symmetry_2
_geom_bond_publ_flag
Cu1 O1 1.9460(14) . ?
Cu1 O1W 1.9922(14) . ?
Cu1 N2 2.0148(16) . ?
Cu1 N1 2.0221(17) . ?
Cu1 O2W 2.1572(15) . ?
O1W H1A 0.8511 . ?
O1W H1B 0.8511 . ?
O2W H2A 0.8483 . ?
O2W H2B 0.8522 . ?
O1 C15 1.271(2) . ?
O2 C15 1.237(2) . ?
O3 C19 1.216(2) . ?
O4 C19 1.288(2) . ?
O4 H4A 0.9639 . ?
O5 C27 1.269(3) . ?
O6 C27 1.233(3) . ?
O7 C21 1.384(2) . ?
O7 C23 1.395(2) . ?
N1 C12 1.329(3) . ?
N1 C13 1.358(3) . ?
N2 C1 1.326(3) . ?
N2 C14 1.357(2) . ?
N3 C6 1.321(3) . ?
N3 C5 1.350(3) . ?
N4 C7 1.318(3) . ?
N4 C8 1.348(3) . ?
C1 C2 1.394(3) . ?
C1 H1 0.9300 . ?
C2 C3 1.370(3) . ?
C2 H2 0.9300 . ?
C3 C4 1.406(3) . ?
C3 H3 0.9300 . ?
C4 C14 1.391(3) . ?
C4 C5 1.456(3) . ?
C5 C8 1.408(3) . ?
C6 C7 1.393(3) . ?
C6 H6 0.9300 . ?
C7 H7 0.9300 . ?
C8 C9 1.455(3) . ?
C9 C13 1.388(3) . ?
C9 C10 1.405(3) . ?
C10 C11 1.369(3) . ?
C10 H10 0.9300 . ?
C11 C12 1.386(3) . ?
C11 H11 0.9300 . ?
C12 H12 0.9300 . ?
C13 C14 1.446(3) . ?
C15 C16 1.507(3) . ?
C16 C22 1.392(3) . ?
C16 C17 1.393(3) . ?
C17 C18 1.391(3) . ?
C17 H17 0.9300 . ?
C18 C20 1.389(3) . ?
C18 C19 1.511(3) . ?
C20 C21 1.387(3) . ?
C20 H20 0.9300 . ?
C21 C22 1.382(3) . ?
C22 H22 0.9300 . ?
C23 C29 1.373(3) . ?
C23 C24 1.376(3) . ?
C24 C25 1.385(3) . ?
C24 H24 0.9300 . ?
C25 C26 1.390(3) . ?
C25 H25 0.9300 . ?
C26 C28 1.380(3) . ?
C26 C27 1.505(3) . ?
C28 C29 1.387(3) . ?
C28 H28 0.9300 . ?
C29 H29 0.9300 . ?

loop_
_geom_hbond_atom_site_label_D
_geom_hbond_atom_site_label_H
_geom_hbond_atom_site_label_A
_geom_hbond_distance_DH
_geom_hbond_distance_HA
_geom_hbond_distance_DA
_geom_hbond_angle_DHA
_geom_hbond_site_symmetry_A
O1W H1A O3 0.85 1.95 2.773(2) 163 2_756
O1W H1B O2 0.85 1.81 2.619(2) 158 .
O2W H2A O6 0.85 1.76 2.612(2) 177 4_565
O2W H2B O5 0.85 2.10 2.948(2) 170 2_646
O4 H4A O5 0.96 1.52 2.475(2) 170 1_545

loop_
_geom_torsion_atom_site_label_1
_geom_torsion_atom_site_label_2
_geom_torsion_atom_site_label_3
_geom_torsion_atom_site_label_4
_geom_torsion
_geom_torsion_site_symmetry_1
_geom_torsion_site_symmetry_2
_geom_torsion_site_symmetry_3
_geom_torsion_site_symmetry_4
_geom_torsion_publ_flag
C14 N2 C1 C2 0.5(3) . . . . ?
Cu1 N2 C1 C2 -175.40(16) . . . . ?
N2 C1 C2 C3 1.1(3) . . . . ?
C1 C2 C3 C4 -1.3(3) . . . . ?
C2 C3 C4 C14 -0.1(3) . . . . ?
C2 C3 C4 C5 178.0(2) . . . . ?
C6 N3 C5 C8 0.5(3) . . . . ?
C6 N3 C5 C4 -177.75(19) . . . . ?
C14 C4 C5 N3 176.12(18) . . . . ?
C3 C4 C5 N3 -2.0(3) . . . . ?
C14 C4 C5 C8 -2.2(3) . . . . ?
C3 C4 C5 C8 179.73(19) . . . . ?
C5 N3 C6 C7 -0.8(3) . . . . ?
C8 N4 C7 C6 -0.1(3) . . . . ?
N3 C6 C7 N4 0.7(4) . . . . ?
C7 N4 C8 C5 -0.1(3) . . . . ?
C7 N4 C8 C9 178.34(19) . . . . ?
N3 C5 C8 N4 -0.1(3) . . . . ?
C4 C5 C8 N4 178.18(19) . . . . ?
N3 C5 C8 C9 -178.50(19) . . . . ?
C4 C5 C8 C9 -0.3(3) . . . . ?
N4 C8 C9 C13 -175.81(19) . . . . ?
C5 C8 C9 C13 2.7(3) . . . . ?
N4 C8 C9 C10 2.4(3) . . . . ?
C5 C8 C9 C10 -179.09(19) . . . . ?
C13 C9 C10 C11 0.3(3) . . . . ?
C8 C9 C10 C11 -178.0(2) . . . . ?
C9 C10 C11 C12 0.9(3) . . . . ?
C13 N1 C12 C11 -0.5(3) . . . . ?
Cu1 N1 C12 C11 175.23(18) . . . . ?
C10 C11 C12 N1 -0.9(4) . . . . ?
C12 N1 C13 C9 1.8(3) . . . . ?
Cu1 N1 C13 C9 -174.59(16) . . . . ?
C12 N1 C13 C14 -178.86(19) . . . . ?
Cu1 N1 C13 C14 4.8(2) . . . . ?
C10 C9 C13 N1 -1.7(3) . . . . ?
C8 C9 C13 N1 176.66(18) . . . . ?
C10 C9 C13 C14 179.00(18) . . . . ?
C8 C9 C13 C14 -2.7(3) . . . . ?
C1 N2 C14 C4 -2.0(3) . . . . ?
Cu1 N2 C14 C4 174.53(15) . . . . ?
C1 N2 C14 C13 179.31(18) . . . . ?
Cu1 N2 C14 C13 -4.2(2) . . . . ?
C3 C4 C14 N2 1.8(3) . . . . ?
C5 C4 C14 N2 -176.45(18) . . . . ?
C3 C4 C14 C13 -179.57(18) . . . . ?
C5 C4 C14 C13 2.2(3) . . . . ?
N1 C13 C14 N2 -0.4(3) . . . . ?
C9 C13 C14 N2 178.98(18) . . . . ?
N1 C13 C14 C4 -179.16(18) . . . . ?
C9 C13 C14 C4 0.2(3) . . . . ?
Cu1 O1 C15 O2 9.0(3) . . . . ?
Cu1 O1 C15 C16 -171.98(13) . . . . ?
O2 C15 C16 C22 -178.72(19) . . . . ?
O1 C15 C16 C22 2.2(3) . . . . ?
O2 C15 C16 C17 0.1(3) . . . . ?
O1 C15 C16 C17 -178.98(18) . . . . ?
C22 C16 C17 C18 0.0(3) . . . . ?
C15 C16 C17 C18 -178.76(17) . . . . ?
C16 C17 C18 C20 -0.2(3) . . . . ?
C16 C17 C18 C19 179.54(18) . . . . ?
C20 C18 C19 O3 -172.3(2) . . . . ?
C17 C18 C19 O3 8.0(3) . . . . ?
C20 C18 C19 O4 6.8(3) . . . . ?
C17 C18 C19 O4 -172.97(19) . . . . ?
C17 C18 C20 C21 -0.1(3) . . . . ?
C19 C18 C20 C21 -179.84(18) . . . . ?
C23 O7 C21 C22 -35.0(3) . . . . ?
C23 O7 C21 C20 149.8(2) . . . . ?
C18 C20 C21 C22 0.6(3) . . . . ?
C18 C20 C21 O7 175.77(18) . . . . ?
O7 C21 C22 C16 -175.70(19) . . . . ?
C20 C21 C22 C16 -0.7(3) . . . . ?
C17 C16 C22 C21 0.4(3) . . . . ?
C15 C16 C22 C21 179.21(18) . . . . ?
C21 O7 C23 C29 121.9(2) . . . . ?
C21 O7 C23 C24 -62.3(3) . . . . ?
C29 C23 C24 C25 -0.4(3) . . . . ?
O7 C23 C24 C25 -176.02(19) . . . . ?
C23 C24 C25 C26 -0.3(3) . . . . ?
C24 C25 C26 C28 1.2(3) . . . . ?
C24 C25 C26 C27 -176.6(2) . . . . ?
C28 C26 C27 O6 -175.8(2) . . . . ?
C25 C26 C27 O6 2.0(3) . . . . ?
C28 C26 C27 O5 2.9(3) . . . . ?
C25 C26 C27 O5 -179.4(2) . . . . ?
C25 C26 C28 C29 -1.4(3) . . . . ?
C27 C26 C28 C29 176.4(2) . . . . ?
C24 C23 C29 C28 0.2(3) . . . . ?
O7 C23 C29 C28 175.9(2) . . . . ?
C26 C28 C29 C23 0.7(3) . . . . ?
